data_7032785
loop_
_publ_author_name
'Liu, Quan'
'Ren, Zhi-Gang'
'Deng, Li'
'Zhang, Wen-Hua'
'Zhao, Xin'
'Sun, Zhen-Rong'
'Lang, Jian-Ping'

_publ_section_title
;
 Solvent effect-driven assembly of W/Cu/S cluster-based coordination
 polymers from the cluster precursor [Et4N][Tp*WS3(CuBr)3] and CuCN:
 isolation, structures and enhanced NLO responses.
;
_journal_issue 1
_journal_name_full 'Dalton transactions (Cambridge, England : 2003)'
_journal_page_first 130
_journal_page_last 137
_journal_paper_doi 10.1039/c4dt02725f
_journal_volume 44
_journal_year 2015
_chemical_formula_moiety 'C26 H34 B Cu4 N11 O S3 W'
_chemical_formula_sum 'C26 H34 B Cu4 N11 O S3 W'
_chemical_formula_weight 1061.64
_space_group_IT_number 62
_symmetry_cell_setting orthorhombic
_symmetry_space_group_name_Hall '-P 2ac 2n'
_symmetry_space_group_name_H-M 'P n m a'
_atom_sites_solution_hydrogens geom
_atom_sites_solution_primary direct
_atom_sites_solution_secondary difmap
_audit_creation_method SHELXL-97
_audit_update_record
;
2013-12-19 # Formatted by publCIF
;
_cell_angle_alpha 90.00
_cell_angle_beta 90.00
_cell_angle_gamma 90.00
_cell_formula_units_Z 4
_cell_length_a 22.3102(12)
_cell_length_b 10.5390(9)
_cell_length_c 19.3846(15)
_cell_measurement_reflns_used 5407
_cell_measurement_temperature 223(2)
_cell_measurement_theta_max 28.3750
_cell_measurement_theta_min 3.3370
_cell_volume 4557.8(6)
_computing_structure_refinement 'SHELXL-97 (Sheldrick, 2008)'
_computing_structure_solution 'SHELXS-97 (Sheldrick, 2008)'
_diffrn_ambient_temperature 223(2)
_diffrn_detector_area_resol_mean 10.4471
_diffrn_measured_fraction_theta_full 0.998
_diffrn_measured_fraction_theta_max 0.998
_diffrn_measurement_device_type 'Xcalibur, Atlas, Gemini'
_diffrn_measurement_method '\w scans'
_diffrn_radiation_monochromator graphite
_diffrn_radiation_source 'fine-focus sealed tube'
_diffrn_radiation_type MoK\a
_diffrn_radiation_wavelength 0.71073
_diffrn_reflns_av_R_equivalents 0.0837
_diffrn_reflns_av_unetI/netI 0.0746
_diffrn_reflns_limit_h_max 28
_diffrn_reflns_limit_h_min -28
_diffrn_reflns_limit_k_max 13
_diffrn_reflns_limit_k_min -13
_diffrn_reflns_limit_l_max 24
_diffrn_reflns_limit_l_min -24
_diffrn_reflns_number 24256
_diffrn_reflns_theta_full 27.10
_diffrn_reflns_theta_max 27.10
_diffrn_reflns_theta_min 2.78
_exptl_absorpt_coefficient_mu 4.519
_exptl_absorpt_correction_T_max 0.6607
_exptl_absorpt_correction_T_min 0.3442
_exptl_absorpt_correction_type multi-scan
_exptl_absorpt_process_details
;
CrysAlisPro, Agilent Technologies,
Version 1.171.36.32 (release 02-08-2013 CrysAlis171 .NET)
(compiled Aug  2 2013,16:46:58)
Empirical absorption correction using spherical harmonics,
 implemented in SCALE3 ABSPACK scaling algorithm.
;
_exptl_crystal_colour black
_exptl_crystal_density_diffrn 1.547
_exptl_crystal_density_method 'not measured'
_exptl_crystal_description plate
_exptl_crystal_F_000 2072
_exptl_crystal_size_max 0.30
_exptl_crystal_size_mid 0.10
_exptl_crystal_size_min 0.10
_platon_squeeze_details
;
;
_refine_diff_density_max 6.672
_refine_diff_density_min -1.779
_refine_diff_density_rms 0.220
_refine_ls_extinction_method none
_refine_ls_goodness_of_fit_ref 1.048
_refine_ls_hydrogen_treatment mixed
_refine_ls_matrix_type full
_refine_ls_number_parameters 225
_refine_ls_number_reflns 5302
_refine_ls_number_restraints 9
_refine_ls_restrained_S_all 1.047
_refine_ls_R_factor_all 0.0956
_refine_ls_R_factor_gt 0.0729
_refine_ls_shift/su_max 0.000
_refine_ls_shift/su_mean 0.000
_refine_ls_structure_factor_coef Fsqd
_refine_ls_weighting_details 'calc w=1/[\s^2^(Fo^2^)+(0.0844P)^2^+42.5871P] where P=(Fo^2^+2Fc^2^)/3'
_refine_ls_weighting_scheme calc
_refine_ls_wR_factor_gt 0.1755
_refine_ls_wR_factor_ref 0.1878
_reflns_number_gt 3978
_reflns_number_total 5302
_reflns_threshold_expression >2sigma(I)
_cod_data_source_file c4dt02725f2.cif
_cod_data_source_block 2
_cod_depositor_comments 'Adding full bibliography for 7032785--7032788.cif.'
_cod_original_sg_symbol_H-M Pnma
_cod_database_code 7032785
_publcif_datablock.id {727f6899-d290-4359-9c2d-1d8058eca140}

loop_
_symmetry_equiv_pos_as_xyz
'x, y, z'
'-x+1/2, -y, z+1/2'
'-x, y+1/2, -z'
'x+1/2, -y+1/2, -z+1/2'
'-x, -y, -z'
'x-1/2, y, -z-1/2'
'x, -y-1/2, z'
'-x-1/2, y-1/2, z-1/2'

loop_
_atom_site_label
_atom_site_type_symbol
_atom_site_fract_x
_atom_site_fract_y
_atom_site_fract_z
_atom_site_U_iso_or_equiv
_atom_site_adp_type
_atom_site_occupancy
_atom_site_symmetry_multiplicity
_atom_site_calc_flag
_atom_site_refinement_flags
_atom_site_disorder_assembly
_atom_site_disorder_group
W1 W -0.17229(2) 0.2500 1.20380(3) 0.02610(18) Uani 1 2 d S . .
Cu1 Cu -0.07381(5) 0.11119(13) 1.18729(7) 0.0424(3) Uani 1 1 d . . .
Cu2 Cu -0.13418(7) 0.2500 1.07463(8) 0.0363(4) Uani 1 2 d S . .
Cu3 Cu 0.06920(7) -0.2500 1.17104(9) 0.0373(4) Uani 1 2 d S . .
S1 S -0.08781(14) 0.2500 1.27186(18) 0.0349(8) Uani 1 2 d S . .
S2 S -0.15972(10) 0.0774(2) 1.13228(13) 0.0355(5) Uani 1 1 d . . .
N1 N 0.0211(4) -0.0934(11) 1.1866(5) 0.051(2) Uani 1 1 d . . .
N2 N -0.1009(5) 0.2500 0.9239(6) 0.042(3) Uani 1 2 d S . .
N3 N 0.1381(7) -0.2500 1.2443(9) 0.077(3) Uani 1 2 d S . .
N5 N -0.2646(3) 0.1325(8) 1.3137(4) 0.0336(18) Uani 1 1 d . . .
N6 N -0.2107(3) 0.1096(8) 1.2819(4) 0.0330(18) Uani 1 1 d . . .
N7 N -0.3149(4) 0.2500 1.2189(6) 0.040(3) Uani 1 2 d S . .
N8 N -0.2694(4) 0.2500 1.1694(6) 0.031(2) Uani 1 2 d S . .
B1 B -0.3013(7) 0.2500 1.2968(8) 0.036(4) Uani 1 2 d SD . .
H1 H -0.344(4) 0.2500 1.329(6) 0.043 Uiso 1 2 d SD . .
C1 C -0.0124(4) -0.0096(10) 1.1881(5) 0.033(2) Uani 1 1 d . . .
C2 C -0.1149(5) 0.2500 0.9800(6) 0.034(3) Uani 1 2 d S . .
C3 C 0.1604(6) -0.1416(18) 1.2678(7) 0.077(3) Uani 1 1 d . . .
H3 H 0.1431 -0.0652 1.2527 0.092 Uiso 1 1 calc R . .
C4 C 0.2079(6) -0.1359(18) 1.3136(7) 0.077(3) Uani 1 1 d . . .
H4 H 0.2226 -0.0583 1.3304 0.092 Uiso 1 1 calc R . .
C5 C 0.2322(9) -0.2500 1.3332(10) 0.077(3) Uani 1 2 d S . .
H5 H 0.2667 -0.2500 1.3610 0.092 Uiso 1 2 calc SR . .
C9 C -0.3319(6) 0.0458(14) 1.4058(7) 0.069(4) Uani 1 1 d . . .
H9A H -0.3363 0.1295 1.4260 0.103 Uiso 1 1 calc R . .
H9B H -0.3278 -0.0167 1.4422 0.103 Uiso 1 1 calc R . .
H9C H -0.3670 0.0262 1.3782 0.103 Uiso 1 1 calc R . .
C10 C -0.2767(5) 0.0432(10) 1.3606(5) 0.043(3) Uani 1 1 d . . .
C11 C -0.2304(6) -0.0408(11) 1.3594(6) 0.054(3) Uani 1 1 d . . .
H11 H -0.2263 -0.1136 1.3870 0.065 Uiso 1 1 calc R . .
C12 C -0.1904(5) 0.0018(11) 1.3095(6) 0.046(3) Uani 1 1 d . . .
C13 C -0.1342(6) -0.0610(13) 1.2921(8) 0.073(4) Uani 1 1 d . . .
H13A H -0.1386 -0.1052 1.2485 0.110 Uiso 1 1 calc R . .
H13B H -0.1241 -0.1214 1.3280 0.110 Uiso 1 1 calc R . .
H13C H -0.1026 0.0018 1.2883 0.110 Uiso 1 1 calc R . .
C14 C -0.4263(7) 0.2500 1.2276(10) 0.075(6) Uani 1 2 d S . .
H14A H -0.4174 0.2500 1.2765 0.112 Uiso 0.50 2 calc SPR . .
H14B H -0.4494 0.1749 1.2161 0.112 Uiso 0.25 1 calc PR . .
H14C H -0.4494 0.3251 1.2161 0.112 Uiso 0.25 1 calc PR . .
H14D H -0.4600 0.2500 1.1959 0.112 Uiso 0.50 2 calc SPR . .
H14E H -0.4281 0.3251 1.2564 0.112 Uiso 0.25 1 calc PR . .
H14F H -0.4281 0.1749 1.2564 0.112 Uiso 0.25 1 calc PR . .
C15 C -0.3682(6) 0.2500 1.1870(9) 0.056(5) Uani 1 2 d S . .
C16 C -0.3584(6) 0.2500 1.1179(8) 0.048(4) Uani 1 2 d S . .
H16 H -0.3879 0.2500 1.0832 0.058 Uiso 1 2 calc SR . .
C17 C -0.2973(6) 0.2500 1.1080(7) 0.036(3) Uani 1 2 d S . .
C18 C -0.2688(7) 0.2500 1.0395(7) 0.053(4) Uani 1 2 d S . .
H18A H -0.2256 0.2500 1.0447 0.079 Uiso 0.50 2 calc SPR . .
H18B H -0.2811 0.3251 1.0142 0.079 Uiso 0.25 1 calc PR . .
H18C H -0.2811 0.1749 1.0142 0.079 Uiso 0.25 1 calc PR . .
H18D H -0.2996 0.2500 1.0041 0.079 Uiso 0.50 2 calc SPR . .
H18E H -0.2441 0.1749 1.0346 0.079 Uiso 0.25 1 calc PR . .
H18F H -0.2441 0.3251 1.0346 0.079 Uiso 0.25 1 calc PR . .
O1 O -0.0175(4) 0.251(7) 1.1070(5) 0.048(2) Uani 0.50 1 d PD A -1
N4 N 0.0406(6) 0.2212(14) 1.0131(7) 0.048(2) Uani 0.50 1 d PD A -1
C6 C 0.0242(9) 0.0906(16) 1.0020(11) 0.048(2) Uani 0.50 1 d PD A -1
H6A H 0.0019 0.0596 1.0415 0.072 Uiso 0.50 1 calc PR A -1
H6B H 0.0602 0.0400 0.9961 0.072 Uiso 0.50 1 calc PR A -1
H6C H -0.0004 0.0841 0.9609 0.072 Uiso 0.50 1 calc PR A -1
C7 C 0.0767(8) 0.2779(19) 0.9586(8) 0.048(2) Uani 0.50 1 d PD A -1
H7A H 0.0545 0.2762 0.9156 0.072 Uiso 0.50 1 calc PR A -1
H7B H 0.1136 0.2302 0.9533 0.072 Uiso 0.50 1 calc PR A -1
H7C H 0.0861 0.3650 0.9706 0.072 Uiso 0.50 1 calc PR A -1
C8 C 0.0183(8) 0.2891(18) 1.0628(9) 0.048(2) Uani 0.50 1 d PD A -1
H8 H 0.0304 0.3744 1.0655 0.057 Uiso 0.50 1 calc PR A -1

loop_
_atom_site_aniso_label
_atom_site_aniso_U_11
_atom_site_aniso_U_22
_atom_site_aniso_U_33
_atom_site_aniso_U_23
_atom_site_aniso_U_13
_atom_site_aniso_U_12
W1 0.0161(2) 0.0353(3) 0.0269(3) 0.000 0.00196(19) 0.000
Cu1 0.0264(6) 0.0511(8) 0.0497(8) -0.0066(6) -0.0030(5) 0.0114(6)
Cu2 0.0299(8) 0.0507(11) 0.0284(8) 0.000 0.0059(7) 0.000
Cu3 0.0277(8) 0.0491(11) 0.0351(9) 0.000 -0.0016(7) 0.000
S1 0.0215(14) 0.048(2) 0.0354(17) 0.000 -0.0045(13) 0.000
S2 0.0285(10) 0.0375(13) 0.0403(13) -0.0051(11) 0.0006(10) 0.0000(10)
N1 0.034(4) 0.076(7) 0.045(5) 0.010(5) -0.001(4) 0.001(5)
N2 0.039(6) 0.044(7) 0.042(7) 0.000 0.002(6) 0.000
N3 0.054(4) 0.121(8) 0.055(5) 0.000 -0.008(4) 0.000
N5 0.028(4) 0.035(4) 0.038(4) 0.001(4) 0.009(3) -0.004(3)
N6 0.026(3) 0.039(5) 0.034(4) 0.008(4) 0.005(3) -0.002(3)
N7 0.010(4) 0.074(9) 0.038(6) 0.000 0.011(4) 0.000
N8 0.015(4) 0.045(7) 0.034(6) 0.000 0.008(4) 0.000
B1 0.029(7) 0.047(10) 0.032(8) 0.000 0.015(6) 0.000
C1 0.024(4) 0.041(6) 0.036(5) 0.000(4) -0.002(4) 0.007(4)
C2 0.028(6) 0.056(9) 0.016(6) 0.000 0.000(5) 0.000
C3 0.054(4) 0.121(8) 0.055(5) 0.000 -0.008(4) 0.000
C4 0.054(4) 0.121(8) 0.055(5) 0.000 -0.008(4) 0.000
C5 0.054(4) 0.121(8) 0.055(5) 0.000 -0.008(4) 0.000
C9 0.070(8) 0.075(9) 0.061(8) 0.004(7) 0.028(7) -0.018(7)
C10 0.055(6) 0.039(6) 0.035(5) -0.001(5) 0.014(5) -0.012(5)
C11 0.075(8) 0.037(6) 0.050(7) 0.012(5) 0.003(6) -0.004(6)
C12 0.051(6) 0.045(6) 0.041(6) 0.012(5) -0.001(5) -0.006(5)
C13 0.074(9) 0.047(8) 0.098(11) 0.030(7) 0.019(8) 0.023(7)
C14 0.022(7) 0.15(2) 0.056(11) 0.000 0.008(7) 0.000
C15 0.020(6) 0.100(15) 0.049(10) 0.000 -0.003(6) 0.000
C16 0.019(6) 0.078(12) 0.048(9) 0.000 -0.009(6) 0.000
C17 0.024(6) 0.053(9) 0.031(7) 0.000 0.001(5) 0.000
C18 0.037(7) 0.094(14) 0.028(7) 0.000 -0.004(6) 0.000
O1 0.040(4) 0.060(6) 0.043(4) -0.003(4) -0.001(3) 0.003(5)
N4 0.040(4) 0.060(6) 0.043(4) -0.003(4) -0.001(3) 0.003(5)
C6 0.040(4) 0.060(6) 0.043(4) -0.003(4) -0.001(3) 0.003(5)
C7 0.040(4) 0.060(6) 0.043(4) -0.003(4) -0.001(3) 0.003(5)
C8 0.040(4) 0.060(6) 0.043(4) -0.003(4) -0.001(3) 0.003(5)

loop_
_atom_type_symbol
_atom_type_description
_atom_type_scat_dispersion_real
_atom_type_scat_dispersion_imag
_atom_type_scat_source
C C 0.0033 0.0016 'International Tables Vol C Tables 4.2.6.8 and 6.1.1.4'
H H 0.0000 0.0000 'International Tables Vol C Tables 4.2.6.8 and 6.1.1.4'
B B 0.0013 0.0007 'International Tables Vol C Tables 4.2.6.8 and 6.1.1.4'
N N 0.0061 0.0033 'International Tables Vol C Tables 4.2.6.8 and 6.1.1.4'
O O 0.0106 0.0060 'International Tables Vol C Tables 4.2.6.8 and 6.1.1.4'
S S 0.1246 0.1234 'International Tables Vol C Tables 4.2.6.8 and 6.1.1.4'
Cu Cu 0.3201 1.2651 'International Tables Vol C Tables 4.2.6.8 and 6.1.1.4'
W W -0.8490 6.8722 'International Tables Vol C Tables 4.2.6.8 and 6.1.1.4'

loop_
_geom_angle_atom_site_label_1
_geom_angle_atom_site_label_2
_geom_angle_atom_site_label_3
_geom_angle
_geom_angle_site_symmetry_1
_geom_angle_site_symmetry_3
N8 W1 N6 80.6(3) . 7_565
N8 W1 N6 80.6(3) . .
N6 W1 N6 80.8(4) 7_565 .
N8 W1 S1 162.1(3) . .
N6 W1 S1 85.8(2) 7_565 .
N6 W1 S1 85.8(2) . .
N8 W1 S2 86.51(18) . .
N6 W1 S2 162.9(2) 7_565 .
N6 W1 S2 86.2(2) . .
S1 W1 S2 104.20(8) . .
N8 W1 S2 86.51(18) . 7_565
N6 W1 S2 86.2(2) 7_565 7_565
N6 W1 S2 162.9(2) . 7_565
S1 W1 S2 104.20(8) . 7_565
S2 W1 S2 104.25(13) . 7_565
N8 W1 Cu2 91.6(3) . .
N6 W1 Cu2 138.4(2) 7_565 .
N6 W1 Cu2 138.4(2) . .
S1 W1 Cu2 106.24(10) . .
S2 W1 Cu2 52.49(7) . .
S2 W1 Cu2 52.49(6) 7_565 .
N8 W1 Cu1 138.96(15) . .
N6 W1 Cu1 138.3(2) 7_565 .
N6 W1 Cu1 91.9(2) . .
S1 W1 Cu1 52.56(7) . .
S2 W1 Cu1 52.61(6) . .
S2 W1 Cu1 105.15(7) 7_565 .
Cu2 W1 Cu1 67.69(4) . .
N8 W1 Cu1 138.96(15) . 7_565
N6 W1 Cu1 91.9(2) 7_565 7_565
N6 W1 Cu1 138.3(2) . 7_565
S1 W1 Cu1 52.56(7) . 7_565
S2 W1 Cu1 105.15(7) . 7_565
S2 W1 Cu1 52.61(6) 7_565 7_565
Cu2 W1 Cu1 67.69(4) . 7_565
Cu1 W1 Cu1 66.76(6) . 7_565
C1 Cu1 S1 123.1(3) . .
C1 Cu1 S2 121.8(3) . .
S1 Cu1 S2 109.80(11) . .
C1 Cu1 W1 168.2(3) . .
S1 Cu1 W1 55.39(8) . .
S2 Cu1 W1 55.47(7) . .
C1 Cu1 Cu1 132.9(3) . 7_565
S1 Cu1 Cu1 48.76(7) . 7_565
S2 Cu1 Cu1 99.22(8) . 7_565
W1 Cu1 Cu1 56.62(3) . 7_565
C1 Cu1 Cu2 132.6(3) . .
S1 Cu1 Cu2 98.95(8) . .
S2 Cu1 Cu2 48.02(8) . .
W1 Cu1 Cu2 55.92(4) . .
Cu1 Cu1 Cu2 60.31(3) 7_565 .
C2 Cu2 S2 123.45(10) . 7_565
C2 Cu2 S2 123.45(10) . .
S2 Cu2 S2 110.82(14) 7_565 .
C2 Cu2 W1 174.4(4) . .
S2 Cu2 W1 55.82(7) 7_565 .
S2 Cu2 W1 55.82(7) . .
C2 Cu2 Cu1 128.0(3) . .
S2 Cu2 Cu1 98.71(9) 7_565 .
S2 Cu2 Cu1 48.39(7) . .
W1 Cu2 Cu1 56.39(4) . .
C2 Cu2 Cu1 128.0(3) . 7_565
S2 Cu2 Cu1 48.39(7) 7_565 7_565
S2 Cu2 Cu1 98.71(9) . 7_565
W1 Cu2 Cu1 56.39(4) . 7_565
Cu1 Cu2 Cu1 59.38(6) . 7_565
N2 Cu3 N1 109.6(3) 5_557 .
N2 Cu3 N1 109.6(3) 5_557 7
N1 Cu3 N1 111.9(6) . 7
N2 Cu3 N3 111.7(6) 5_557 .
N1 Cu3 N3 107.1(4) . .
N1 Cu3 N3 107.1(4) 7 .
Cu1 S1 Cu1 82.48(14) . 7_565
Cu1 S1 W1 72.05(10) . .
Cu1 S1 W1 72.05(10) 7_565 .
Cu2 S2 Cu1 83.59(10) . .
Cu2 S2 W1 71.69(9) . .
Cu1 S2 W1 71.92(8) . .
C1 N1 Cu3 169.8(9) . .
C2 N2 Cu3 175.1(12) . 5_557
C3 N3 C3 118.9(18) . 7
C3 N3 Cu3 120.6(9) . .
C3 N3 Cu3 120.6(9) 7 .
C10 N5 N6 111.1(8) . .
C10 N5 B1 127.7(9) . .
N6 N5 B1 121.1(8) . .
C12 N6 N5 105.4(8) . .
C12 N6 W1 133.6(7) . .
N5 N6 W1 120.9(6) . .
C15 N7 N8 109.1(12) . .
C15 N7 B1 128.9(12) . .
N8 N7 B1 122.0(10) . .
C17 N8 N7 105.8(10) . .
C17 N8 W1 134.7(8) . .
N7 N8 W1 119.5(8) . .
N5 B1 N5 109.0(12) 7_565 .
N5 B1 N7 108.6(7) 7_565 .
N5 B1 N7 108.6(7) . .
N5 B1 H1 109(4) 7_565 .
N5 B1 H1 109(4) . .
N7 B1 H1 112(8) . .
N1 C1 Cu1 172.9(9) . .
N2 C2 Cu2 177.1(12) . .
N3 C3 C4 123.0(17) . .
N3 C3 H3 118.5 . .
C4 C3 H3 118.5 . .
C5 C4 C3 116.2(17) . .
C5 C4 H4 121.9 . .
C3 C4 H4 121.9 . .
C4 C5 C4 122(2) . 7
C4 C5 H5 118.8 . .
C4 C5 H5 118.8 7 .
C10 C9 H9A 109.5 . .
C10 C9 H9B 109.5 . .
H9A C9 H9B 109.5 . .
C10 C9 H9C 109.5 . .
H9A C9 H9C 109.5 . .
H9B C9 H9C 109.5 . .
N5 C10 C11 107.0(9) . .
N5 C10 C9 123.2(11) . .
C11 C10 C9 129.8(11) . .
C10 C11 C12 106.8(10) . .
C10 C11 H11 126.6 . .
C12 C11 H11 126.6 . .
N6 C12 C11 109.7(10) . .
N6 C12 C13 125.9(10) . .
C11 C12 C13 124.5(11) . .
C12 C13 H13A 109.5 . .
C12 C13 H13B 109.5 . .
H13A C13 H13B 109.5 . .
C12 C13 H13C 109.5 . .
H13A C13 H13C 109.5 . .
H13B C13 H13C 109.5 . .
C15 C14 H14A 109.5 . .
C15 C14 H14B 109.5 . .
H14A C14 H14B 109.5 . .
C15 C14 H14C 109.5 . .
H14A C14 H14C 109.5 . .
H14B C14 H14C 109.5 . .
C15 C14 H14D 109.5 . .
H14A C14 H14D 141.1 . .
H14B C14 H14D 56.3 . .
H14C C14 H14D 56.3 . .
C15 C14 H14E 109.5 . .
H14A C14 H14E 56.3 . .
H14B C14 H14E 141.1 . .
H14C C14 H14E 56.3 . .
H14D C14 H14E 109.5 . .
C15 C14 H14F 109.5 . .
H14A C14 H14F 56.3 . .
H14B C14 H14F 56.3 . .
H14C C14 H14F 141.1 . .
H14D C14 H14F 109.5 . .
H14E C14 H14F 109.5 . .
N7 C15 C16 108.2(13) . .
N7 C15 C14 121.2(15) . .
C16 C15 C14 130.6(14) . .
C15 C16 C17 107.3(13) . .
C15 C16 H16 126.4 . .
C17 C16 H16 126.4 . .
N8 C17 C16 109.6(12) . .
N8 C17 C18 126.9(11) . .
C16 C17 C18 123.5(13) . .
C17 C18 H18A 109.5 . .
C17 C18 H18B 109.5 . .
H18A C18 H18B 109.5 . .
C17 C18 H18C 109.5 . .
H18A C18 H18C 109.5 . .
H18B C18 H18C 109.5 . .
C17 C18 H18D 109.5 . .
H18A C18 H18D 141.1 . .
H18B C18 H18D 56.3 . .
H18C C18 H18D 56.3 . .
C17 C18 H18E 109.5 . .
H18A C18 H18E 56.3 . .
H18B C18 H18E 141.1 . .
H18C C18 H18E 56.3 . .
H18D C18 H18E 109.5 . .
C17 C18 H18F 109.5 . .
H18A C18 H18F 56.3 . .
H18B C18 H18F 56.3 . .
H18C C18 H18F 141.1 . .
H18D C18 H18F 109.5 . .
H18E C18 H18F 109.5 . .
C8 N4 C6 122.7(15) . .
C8 N4 C7 121.6(15) . .
C6 N4 C7 115.0(14) . .
O1 C8 N4 126(3) . .
O1 C8 H8 117.2 . .
N4 C8 H8 117.2 . .

loop_
_geom_bond_atom_site_label_1
_geom_bond_atom_site_label_2
_geom_bond_distance
_geom_bond_site_symmetry_2
W1 N8 2.268(10) .
W1 N6 2.284(7) 7_565
W1 N6 2.284(7) .
W1 S1 2.301(3) .
W1 S2 2.304(3) .
W1 S2 2.304(3) 7_565
W1 Cu2 2.6444(17) .
W1 Cu1 2.6589(12) .
W1 Cu1 2.6590(12) 7_565
Cu1 C1 1.870(10) .
Cu1 S1 2.219(3) .
Cu1 S2 2.222(3) .
Cu1 Cu1 2.926(3) 7_565
Cu1 Cu2 2.954(2) .
Cu2 C2 1.885(13) .
Cu2 S2 2.209(3) 7_565
Cu2 S2 2.209(3) .
Cu2 Cu1 2.954(2) 7_565
Cu3 N2 1.971(13) 5_557
Cu3 N1 1.992(11) .
Cu3 N1 1.992(11) 7
Cu3 N3 2.093(16) .
S1 Cu1 2.219(3) 7_565
N1 C1 1.158(13) .
N2 C2 1.132(17) .
N2 Cu3 1.971(13) 5_557
N3 C3 1.326(18) .
N3 C3 1.326(18) 7
N5 C10 1.335(13) .
N5 N6 1.373(10) .
N5 B1 1.521(12) .
N6 C12 1.335(14) .
N7 C15 1.340(18) .
N7 N8 1.397(14) .
N7 B1 1.54(2) .
N8 C17 1.342(17) .
B1 N5 1.521(12) 7_565
B1 H1 1.15(2) .
C3 C4 1.384(19) .
C3 H3 0.9400 .
C4 C5 1.373(19) .
C4 H4 0.9400 .
C5 C4 1.373(19) 7
C5 H5 0.9400 .
C9 C10 1.511(15) .
C9 H9A 0.9700 .
C9 H9B 0.9700 .
C9 H9C 0.9700 .
C10 C11 1.361(16) .
C11 C12 1.391(16) .
C11 H11 0.9400 .
C12 C13 1.457(17) .
C13 H13A 0.9700 .
C13 H13B 0.9700 .
C13 H13C 0.9700 .
C14 C15 1.52(2) .
C14 H14A 0.9700 .
C14 H14B 0.9700 .
C14 H14C 0.9700 .
C14 H14D 0.9700 .
C14 H14E 0.9700 .
C14 H14F 0.9700 .
C15 C16 1.36(2) .
C16 C17 1.377(17) .
C16 H16 0.9400 .
C17 C18 1.472(19) .
C18 H18A 0.9700 .
C18 H18B 0.9700 .
C18 H18C 0.9700 .
C18 H18D 0.9700 .
C18 H18E 0.9700 .
C18 H18F 0.9700 .
O1 C8 1.23(2) .
N4 C8 1.299(15) .
N4 C6 1.441(16) .
N4 C7 1.458(15) .
C6 H6A 0.9700 .
C6 H6B 0.9700 .
C6 H6C 0.9700 .
C7 H7A 0.9700 .
C7 H7B 0.9700 .
C7 H7C 0.9700 .
C8 H8 0.9400 .

loop_
_platon_squeeze_void_nr
_platon_squeeze_void_average_x
_platon_squeeze_void_average_y
_platon_squeeze_void_average_z
_platon_squeeze_void_volume
_platon_squeeze_void_count_electrons
_platon_squeeze_void_content
1 0.500 0.012 0.000 622 123 ' '
2 0.000 -0.048 0.500 622 123 ' '
